data_7003679
loop_
_publ_author_name
'Kirchmann, Marius'
'Wesemann, Lars'

_publ_section_title
;
 \h1 and \h2 Coordination of 1-amino-closo-dodecaborate
;
_journal_issue 16
_journal_name_full 'Dalton Transactions'
_journal_page_first 2144
_journal_page_last 2148
_journal_paper_doi 10.1039/b718569c
_journal_year 2008
_chemical_formula_moiety '2(C36 H43 B12 N P2 Rh), 2(C19 H18 P), 3(C Cl2)'
_chemical_formula_sum 'C113 H122 B24 Cl6 N2 P6 Rh2'
_chemical_formula_weight 2371.91
_chemical_name_systematic
;
?
;
_space_group_IT_number 14
_symmetry_cell_setting monoclinic
_symmetry_space_group_name_Hall '-P 2ybc'
_symmetry_space_group_name_H-M 'P 1 21/c 1'
_atom_sites_solution_hydrogens geom
_atom_sites_solution_primary direct
_atom_sites_solution_secondary difmap
_audit_creation_method SHELXL-97
_cell_angle_alpha 90.00
_cell_angle_beta 108.395(2)
_cell_angle_gamma 90.00
_cell_formula_units_Z 2
_cell_length_a 29.289(2)
_cell_length_b 11.5372(8)
_cell_length_c 18.4847(14)
_cell_measurement_temperature 173(2)
_cell_volume 5927.1(7)
_computing_cell_refinement 'STOE X-AREA'
_computing_data_collection 'STOE X-AREA'
_computing_data_reduction 'STOE X-AREA'
_computing_molecular_graphics 'ORTEP 3'
_computing_publication_material 'SHELXL-97 (Sheldrick, 1997)'
_computing_structure_refinement 'SHELXL-97 (Sheldrick, 1997)'
_computing_structure_solution 'SHELXS-97 (Sheldrick, 1997)'
_diffrn_ambient_temperature 173(2)
_diffrn_measured_fraction_theta_full 0.945
_diffrn_measured_fraction_theta_max 0.945
_diffrn_measurement_device_type 'STOE IPDS 2T'
_diffrn_measurement_method \w-scans
_diffrn_radiation_monochromator graphite
_diffrn_radiation_source 'fine-focus sealed tube'
_diffrn_radiation_type MoK\a
_diffrn_radiation_wavelength 0.71073
_diffrn_reflns_av_R_equivalents 0.1399
_diffrn_reflns_av_sigmaI/netI 0.1791
_diffrn_reflns_limit_h_max 35
_diffrn_reflns_limit_h_min -34
_diffrn_reflns_limit_k_max 13
_diffrn_reflns_limit_k_min -13
_diffrn_reflns_limit_l_max 17
_diffrn_reflns_limit_l_min -22
_diffrn_reflns_number 35417
_diffrn_reflns_theta_full 25.35
_diffrn_reflns_theta_max 25.35
_diffrn_reflns_theta_min 5.70
_exptl_absorpt_coefficient_mu 0.543
_exptl_absorpt_correction_type none
_exptl_crystal_colour orange
_exptl_crystal_density_diffrn 1.329
_exptl_crystal_density_method 'not measured'
_exptl_crystal_description bloc
_exptl_crystal_F_000 2432
_exptl_crystal_size_max 0.2
_exptl_crystal_size_mid 0.15
_exptl_crystal_size_min 0.1
_refine_diff_density_max 0.832
_refine_diff_density_min -1.013
_refine_diff_density_rms 0.106
_refine_ls_extinction_method none
_refine_ls_goodness_of_fit_ref 1.026
_refine_ls_hydrogen_treatment constr
_refine_ls_matrix_type full
_refine_ls_number_parameters 683
_refine_ls_number_reflns 10244
_refine_ls_number_restraints 4
_refine_ls_restrained_S_all 1.041
_refine_ls_R_factor_all 0.1655
_refine_ls_R_factor_gt 0.0863
_refine_ls_shift/su_max 0.011
_refine_ls_shift/su_mean 0.001
_refine_ls_structure_factor_coef Fsqd
_refine_ls_weighting_details 'calc w=1/[\s^2^(Fo^2^)+(0.0661P)^2^+6.2582P] where P=(Fo^2^+2Fc^2^)/3'
_refine_ls_weighting_scheme calc
_refine_ls_wR_factor_gt 0.1522
_refine_ls_wR_factor_ref 0.1783
_reflns_number_gt 5875
_reflns_number_total 10244
_reflns_threshold_expression >2sigma(I)
_cod_data_source_file b718569c.txt
_cod_data_source_block compound_4
_cod_original_sg_symbol_H-M 'P 21/c'
_cod_database_code 7003679

loop_
_symmetry_equiv_pos_as_xyz
'x, y, z'
'-x, y+1/2, -z+1/2'
'-x, -y, -z'
'x, -y-1/2, z-1/2'

loop_
_atom_site_label
_atom_site_type_symbol
_atom_site_fract_x
_atom_site_fract_y
_atom_site_fract_z
_atom_site_U_iso_or_equiv
_atom_site_adp_type
_atom_site_occupancy
_atom_site_symmetry_multiplicity
_atom_site_calc_flag
_atom_site_refinement_flags
_atom_site_disorder_assembly
_atom_site_disorder_group
Rh Rh 0.22546(2) 0.41676(5) 0.34573(3) 0.01951(17) Uani 1 1 d . . .
P1 P 0.17281(7) 0.54165(17) 0.26934(11) 0.0208(5) Uani 1 1 d . . .
P2 P 0.18257(7) 0.25944(17) 0.30626(11) 0.0217(5) Uani 1 1 d . . .
N N 0.2815(2) 0.3208(5) 0.4266(4) 0.0277(15) Uani 1 1 d . . .
H0A H 0.2707 0.2837 0.4608 0.033 Uiso 1 1 calc R . .
H0B H 0.2956 0.2697 0.4036 0.033 Uiso 1 1 calc R . .
C120 C 0.2027(2) 0.6510(6) 0.2273(4) 0.0230(17) Uani 1 1 d . . .
C125 C 0.2457(3) 0.6224(7) 0.2145(5) 0.034(2) Uani 1 1 d . . .
H125 H 0.2601 0.5510 0.2304 0.040 Uiso 1 1 calc R . .
C124 C 0.2669(3) 0.6999(8) 0.1780(5) 0.045(2) Uani 1 1 d . . .
H124 H 0.2948 0.6794 0.1675 0.055 Uiso 1 1 calc R . .
C123 C 0.2469(3) 0.8068(8) 0.1572(5) 0.042(2) Uani 1 1 d . . .
H123 H 0.2617 0.8591 0.1335 0.051 Uiso 1 1 calc R . .
C122 C 0.2060(3) 0.8370(7) 0.1708(5) 0.038(2) Uani 1 1 d . . .
H122 H 0.1928 0.9101 0.1567 0.045 Uiso 1 1 calc R . .
C121 C 0.1835(3) 0.7603(7) 0.2054(4) 0.0308(19) Uani 1 1 d . . .
H121 H 0.1552 0.7820 0.2143 0.037 Uiso 1 1 calc R . .
C105 C 0.1623(3) 0.6394(7) 0.4004(5) 0.0302(19) Uani 1 1 d . . .
H10E H 0.1899 0.5969 0.4246 0.036 Uiso 1 1 calc R . .
C100 C 0.1416(2) 0.6308(6) 0.3223(5) 0.0234(18) Uani 1 1 d . . .
C103 C 0.1018(3) 0.7726(8) 0.4076(6) 0.050(3) Uani 1 1 d . . .
H10C H 0.0887 0.8208 0.4362 0.060 Uiso 1 1 calc R . .
C104 C 0.1426(3) 0.7105(8) 0.4434(5) 0.042(2) Uani 1 1 d . . .
H10D H 0.1569 0.7161 0.4959 0.051 Uiso 1 1 calc R . .
C101 C 0.1001(3) 0.6946(7) 0.2871(5) 0.036(2) Uani 1 1 d . . .
H10A H 0.0858 0.6904 0.2345 0.043 Uiso 1 1 calc R . .
C102 C 0.0800(3) 0.7647(8) 0.3307(6) 0.045(2) Uani 1 1 d . . .
H10B H 0.0520 0.8060 0.3074 0.054 Uiso 1 1 calc R . .
C115 C 0.1338(3) 0.4900(7) 0.1139(4) 0.0290(19) Uani 1 1 d . . .
H115 H 0.1643 0.5100 0.1125 0.035 Uiso 1 1 calc R . .
C111 C 0.0779(3) 0.4662(7) 0.1826(5) 0.032(2) Uani 1 1 d . . .
H11A H 0.0701 0.4694 0.2275 0.039 Uiso 1 1 calc R . .
C112 C 0.0438(3) 0.4301(8) 0.1166(5) 0.041(2) Uani 1 1 d . . .
H11B H 0.0132 0.4101 0.1173 0.049 Uiso 1 1 calc R . .
C110 C 0.1243(3) 0.4982(6) 0.1833(4) 0.0257(18) Uani 1 1 d . . .
C113 C 0.0547(3) 0.4237(8) 0.0494(5) 0.045(2) Uani 1 1 d . . .
H113 H 0.0315 0.3990 0.0050 0.054 Uiso 1 1 calc R . .
C114 C 0.0999(3) 0.4535(7) 0.0477(5) 0.042(2) Uani 1 1 d . . .
H114 H 0.1074 0.4490 0.0025 0.051 Uiso 1 1 calc R . .
C210 C 0.1817(3) 0.2134(6) 0.2116(4) 0.0265(18) Uani 1 1 d . . .
C211 C 0.1405(3) 0.2004(7) 0.1492(4) 0.0292(19) Uani 1 1 d . . .
H211 H 0.1104 0.2158 0.1540 0.035 Uiso 1 1 calc R . .
C212 C 0.1441(3) 0.1640(7) 0.0791(5) 0.039(2) Uani 1 1 d . . .
H212 H 0.1164 0.1573 0.0374 0.047 Uiso 1 1 calc R . .
C213 C 0.1876(4) 0.1382(7) 0.0707(5) 0.042(2) Uani 1 1 d . . .
H213 H 0.1895 0.1106 0.0244 0.051 Uiso 1 1 calc R . .
C214 C 0.2290(3) 0.1535(8) 0.1322(5) 0.046(2) Uani 1 1 d . . .
H214 H 0.2589 0.1386 0.1266 0.055 Uiso 1 1 calc R . .
C215 C 0.2260(3) 0.1906(7) 0.2013(5) 0.037(2) Uani 1 1 d . . .
H215 H 0.2541 0.2007 0.2419 0.045 Uiso 1 1 calc R . .
C220 C 0.1208(3) 0.2504(7) 0.3094(4) 0.0281(19) Uani 1 1 d . . .
C225 C 0.0923(3) 0.1520(8) 0.2820(5) 0.042(2) Uani 1 1 d . . .
H225 H 0.1027 0.0944 0.2558 0.051 Uiso 1 1 calc R . .
C224 C 0.0479(3) 0.1421(10) 0.2948(6) 0.063(3) Uani 1 1 d . . .
H224 H 0.0286 0.0778 0.2762 0.075 Uiso 1 1 calc R . .
C223 C 0.0323(3) 0.2255(11) 0.3343(6) 0.059(3) Uani 1 1 d . . .
H223 H 0.0027 0.2178 0.3424 0.071 Uiso 1 1 calc R . .
C222 C 0.0606(3) 0.3201(9) 0.3618(5) 0.047(2) Uani 1 1 d . . .
H222 H 0.0501 0.3758 0.3893 0.056 Uiso 1 1 calc R . .
C221 C 0.1051(3) 0.3352(8) 0.3496(4) 0.033(2) Uani 1 1 d . . .
H221 H 0.1238 0.4005 0.3680 0.039 Uiso 1 1 calc R . .
C200 C 0.2029(2) 0.1287(6) 0.3643(4) 0.0198(16) Uani 1 1 d . . .
C201 C 0.2002(3) 0.1324(7) 0.4380(4) 0.0265(18) Uani 1 1 d . . .
H201 H 0.1916 0.2010 0.4566 0.032 Uiso 1 1 calc R . .
C202 C 0.2103(3) 0.0345(7) 0.4842(5) 0.034(2) Uani 1 1 d . . .
H202 H 0.2080 0.0375 0.5332 0.041 Uiso 1 1 calc R . .
C204 C 0.2274(3) -0.0717(8) 0.3863(5) 0.043(2) Uani 1 1 d . . .
H204 H 0.2369 -0.1401 0.3686 0.052 Uiso 1 1 calc R . .
C203 C 0.2238(3) -0.0669(7) 0.4573(5) 0.037(2) Uani 1 1 d . . .
H203 H 0.2304 -0.1324 0.4881 0.044 Uiso 1 1 calc R . .
C205 C 0.2169(3) 0.0256(7) 0.3399(5) 0.034(2) Uani 1 1 d . . .
H205 H 0.2194 0.0212 0.2910 0.041 Uiso 1 1 calc R . .
B102 B 0.2957(3) 0.5524(7) 0.4172(5) 0.020(2) Uani 1 1 d . . .
H102 H 0.2626 0.5568 0.3682 0.024 Uiso 1 1 calc R . .
B107 B 0.3451(3) 0.6388(8) 0.4197(5) 0.030(2) Uani 1 1 d . . .
H107 H 0.3449 0.6994 0.3736 0.036 Uiso 1 1 calc R . .
B106 B 0.3485(3) 0.4873(7) 0.4088(5) 0.021(2) Uani 1 1 d . . .
H106 H 0.3505 0.4493 0.3553 0.026 Uiso 1 1 calc R . .
B101 B 0.3154(3) 0.4214(8) 0.4630(5) 0.0204(18) Uani 1 1 d . . .
B103 B 0.2929(3) 0.5307(7) 0.5093(5) 0.024(2) Uani 1 1 d . . .
H103 H 0.2587 0.5209 0.5215 0.028 Uiso 1 1 calc R . .
B109 B 0.3429(3) 0.6038(8) 0.5736(5) 0.029(2) Uani 1 1 d . . .
H109 H 0.3414 0.6415 0.6274 0.034 Uiso 1 1 calc R . .
B105 B 0.3796(3) 0.4253(8) 0.4987(5) 0.0238(19) Uani 1 1 d . . .
H105 H 0.4017 0.3467 0.5041 0.029 Uiso 1 1 calc R . .
B111 B 0.3981(3) 0.5590(8) 0.4722(5) 0.026(2) Uani 1 1 d . . .
H111 H 0.4324 0.5680 0.4602 0.032 Uiso 1 1 calc R . .
B104 B 0.3454(3) 0.4510(7) 0.5606(5) 0.023(2) Uani 1 1 d . . .
H104 H 0.3453 0.3892 0.6058 0.028 Uiso 1 1 calc R . .
B110 B 0.3965(3) 0.5394(7) 0.5660(5) 0.023(2) Uani 1 1 d . . .
H110 H 0.4297 0.5363 0.6150 0.028 Uiso 1 1 calc R . .
B112 B 0.3750(3) 0.6698(8) 0.5176(5) 0.025(2) Uani 1 1 d . . .
H112 H 0.3944 0.7520 0.5351 0.030 Uiso 1 1 calc R . .
B108 B 0.3108(3) 0.6659(8) 0.4827(5) 0.024(2) Uani 1 1 d . . .
H108 H 0.2885 0.7440 0.4776 0.029 Uiso 1 1 calc R . .
P3 P 0.43824(7) 0.26957(17) 0.28942(11) 0.0239(5) Uani 1 1 d . . .
C340 C 0.4637(3) 0.3593(7) 0.3707(5) 0.036(2) Uani 1 1 d . . .
H34A H 0.4389 0.3836 0.3911 0.054 Uiso 1 1 calc R . .
H34B H 0.4782 0.4261 0.3560 0.054 Uiso 1 1 calc R . .
H34C H 0.4877 0.3164 0.4087 0.054 Uiso 1 1 calc R . .
C300 C 0.3965(3) 0.3519(7) 0.2146(4) 0.0269(18) Uani 1 1 d . . .
C301 C 0.4140(3) 0.4302(7) 0.1740(5) 0.046(2) Uani 1 1 d . . .
H301 H 0.4470 0.4409 0.1855 0.055 Uiso 1 1 calc R . .
C305 C 0.3473(3) 0.3368(8) 0.1973(5) 0.039(2) Uani 1 1 d . . .
H305 H 0.3352 0.2851 0.2253 0.047 Uiso 1 1 calc R . .
C304 C 0.3165(3) 0.3992(9) 0.1383(5) 0.053(3) Uani 1 1 d . . .
H304 H 0.2835 0.3886 0.1262 0.064 Uiso 1 1 calc R . .
C303 C 0.3339(3) 0.4768(9) 0.0971(6) 0.053(3) Uani 1 1 d . . .
H303 H 0.3128 0.5176 0.0569 0.064 Uiso 1 1 calc R . .
C302 C 0.3820(4) 0.4935(8) 0.1154(6) 0.052(3) Uani 1 1 d . . .
H302 H 0.3938 0.5479 0.0887 0.063 Uiso 1 1 calc R . .
C320 C 0.4846(3) 0.2238(6) 0.2517(4) 0.0233(17) Uani 1 1 d . . .
C325 C 0.4719(3) 0.1884(7) 0.1762(5) 0.031(2) Uani 1 1 d . . .
H325 H 0.4396 0.1819 0.1473 0.037 Uiso 1 1 calc R . .
C321 C 0.5328(3) 0.2343(7) 0.2955(5) 0.0304(19) Uani 1 1 d . . .
H321 H 0.5414 0.2568 0.3464 0.036 Uiso 1 1 calc R . .
C323 C 0.5554(3) 0.1744(7) 0.1868(5) 0.034(2) Uani 1 1 d . . .
H323 H 0.5790 0.1577 0.1647 0.041 Uiso 1 1 calc R . .
C324 C 0.5072(3) 0.1631(7) 0.1445(5) 0.034(2) Uani 1 1 d . . .
H324 H 0.4988 0.1381 0.0942 0.041 Uiso 1 1 calc R . .
C322 C 0.5680(3) 0.2099(7) 0.2606(5) 0.039(2) Uani 1 1 d . . .
H322 H 0.6004 0.2183 0.2883 0.046 Uiso 1 1 calc R . .
C310 C 0.4063(3) 0.1514(6) 0.3165(4) 0.0245(18) Uani 1 1 d . . .
C315 C 0.3890(3) 0.1666(7) 0.3771(5) 0.036(2) Uani 1 1 d . . .
H315 H 0.3946 0.2356 0.4045 0.043 Uiso 1 1 calc R . .
C313 C 0.3550(3) -0.0241(7) 0.3572(5) 0.044(2) Uani 1 1 d . . .
H313 H 0.3380 -0.0835 0.3713 0.053 Uiso 1 1 calc R . .
C314 C 0.3632(3) 0.0784(8) 0.3969(5) 0.046(2) Uani 1 1 d . . .
H314 H 0.3513 0.0887 0.4375 0.055 Uiso 1 1 calc R . .
C312 C 0.3719(3) -0.0385(7) 0.2965(5) 0.046(2) Uani 1 1 d . . .
H312 H 0.3659 -0.1072 0.2688 0.055 Uiso 1 1 calc R . .
C311 C 0.3979(3) 0.0487(7) 0.2764(4) 0.033(2) Uani 1 1 d . . .
H311 H 0.4098 0.0380 0.2357 0.040 Uiso 1 1 calc R . .
Cl1A Cl 0.0584(2) 0.7402(6) 0.5653(4) 0.092(3) Uiso 0.543(7) 1 d P A 1
Cl2B Cl 0.0386(3) 0.5029(9) 0.5987(6) 0.139(4) Uiso 0.543(7) 1 d PD A 1
Cl2A Cl 0.0630(3) 0.5697(7) 0.6367(4) 0.088(3) Uiso 0.457(7) 1 d P A 2
Cl1B Cl 0.0161(4) 0.6667(9) 0.4901(6) 0.142(4) Uiso 0.457(7) 1 d PD A 2
C10 C 0.0659(5) 0.6017(13) 0.5540(8) 0.114(5) Uiso 1 1 d D . .
Cl3A Cl 0.5286(2) 0.1151(6) 0.5017(5) 0.105(3) Uiso 0.601(15) 1 d PD . .
Cl3B Cl 0.5193(5) 0.0565(13) 0.4547(9) 0.144(7) Uiso 0.399(15) 1 d PD . .
C3 C 0.4975(7) 0.0615(19) 0.5369(11) 0.066(6) Uiso 0.50 1 d PD . .

loop_
_atom_site_aniso_label
_atom_site_aniso_U_11
_atom_site_aniso_U_22
_atom_site_aniso_U_33
_atom_site_aniso_U_23
_atom_site_aniso_U_13
_atom_site_aniso_U_12
Rh 0.0159(3) 0.0198(3) 0.0214(3) -0.0002(3) 0.0038(2) -0.0010(3)
P1 0.0176(9) 0.0230(11) 0.0227(12) 0.0023(8) 0.0078(9) 0.0018(8)
P2 0.0217(10) 0.0236(11) 0.0189(12) 0.0010(9) 0.0049(9) -0.0017(9)
N 0.021(3) 0.021(4) 0.035(4) 0.006(3) 0.001(3) -0.001(3)
C120 0.019(4) 0.026(5) 0.022(5) 0.001(3) 0.004(3) -0.009(3)
C125 0.024(4) 0.043(5) 0.038(5) 0.011(4) 0.015(4) 0.005(4)
C124 0.046(5) 0.044(6) 0.055(6) 0.012(5) 0.029(5) 0.006(5)
C123 0.049(6) 0.045(6) 0.037(6) 0.004(4) 0.019(5) -0.015(5)
C122 0.042(5) 0.032(5) 0.038(6) 0.011(4) 0.010(4) 0.003(4)
C121 0.025(4) 0.037(5) 0.029(5) 0.007(4) 0.006(4) 0.002(4)
C105 0.028(4) 0.037(5) 0.025(5) -0.001(4) 0.008(4) -0.001(4)
C100 0.021(4) 0.017(4) 0.036(5) -0.002(3) 0.014(4) 0.001(3)
C103 0.049(6) 0.058(7) 0.049(7) -0.014(5) 0.025(5) 0.013(5)
C104 0.044(5) 0.054(6) 0.029(5) -0.009(5) 0.011(4) -0.003(5)
C101 0.031(5) 0.042(6) 0.033(5) 0.005(4) 0.007(4) 0.003(4)
C102 0.034(5) 0.046(6) 0.057(7) -0.003(5) 0.018(5) 0.022(4)
C115 0.029(4) 0.033(5) 0.024(5) 0.000(4) 0.006(4) -0.001(4)
C111 0.024(4) 0.044(5) 0.026(5) 0.007(4) 0.006(4) 0.002(4)
C112 0.027(4) 0.050(6) 0.038(6) 0.006(5) 0.002(4) -0.002(4)
C110 0.024(4) 0.024(4) 0.030(5) 0.003(4) 0.009(4) 0.007(3)
C113 0.043(5) 0.046(6) 0.032(6) -0.001(5) -0.009(4) 0.009(5)
C114 0.043(5) 0.047(6) 0.033(6) -0.005(4) 0.007(4) 0.004(4)
C210 0.033(4) 0.018(4) 0.025(5) -0.003(3) 0.004(4) -0.009(3)
C211 0.035(5) 0.031(5) 0.018(5) 0.003(4) 0.003(4) 0.003(4)
C212 0.050(6) 0.035(5) 0.025(5) 0.001(4) 0.000(4) 0.007(4)
C213 0.081(7) 0.022(5) 0.029(6) -0.003(4) 0.025(5) 0.000(5)
C214 0.045(5) 0.059(6) 0.045(6) -0.007(5) 0.031(5) -0.023(5)
C215 0.032(5) 0.053(6) 0.035(5) -0.010(4) 0.021(4) -0.022(4)
C220 0.020(4) 0.037(5) 0.028(5) 0.009(4) 0.007(4) 0.004(4)
C225 0.027(5) 0.041(6) 0.055(7) 0.000(5) 0.007(4) -0.007(4)
C224 0.027(5) 0.077(8) 0.076(8) 0.001(6) 0.004(5) -0.030(5)
C223 0.022(5) 0.103(9) 0.057(7) 0.003(6) 0.018(5) -0.018(6)
C222 0.029(5) 0.076(7) 0.035(6) 0.002(5) 0.010(4) 0.008(5)
C221 0.028(4) 0.053(6) 0.019(5) 0.006(4) 0.009(4) -0.002(4)
C200 0.018(4) 0.024(4) 0.018(4) -0.002(3) 0.006(3) -0.003(3)
C201 0.027(4) 0.030(4) 0.025(5) -0.003(4) 0.011(4) 0.000(4)
C202 0.028(4) 0.047(5) 0.031(5) 0.011(4) 0.012(4) 0.002(4)
C204 0.050(5) 0.035(5) 0.039(6) -0.002(5) 0.006(5) 0.013(5)
C203 0.036(5) 0.031(5) 0.036(6) 0.014(4) 0.000(4) -0.002(4)
C205 0.035(5) 0.037(5) 0.031(5) 0.001(4) 0.010(4) 0.008(4)
B102 0.014(4) 0.022(5) 0.024(5) -0.003(4) 0.005(4) -0.004(3)
B107 0.027(5) 0.028(5) 0.031(6) 0.007(4) 0.006(4) 0.001(4)
B106 0.024(5) 0.020(5) 0.021(5) -0.001(4) 0.009(4) -0.001(4)
B101 0.016(4) 0.020(4) 0.023(5) 0.000(4) 0.004(3) -0.007(4)
B103 0.028(5) 0.030(5) 0.017(5) -0.001(4) 0.012(4) 0.004(4)
B109 0.027(4) 0.037(6) 0.026(5) -0.009(4) 0.015(4) -0.003(4)
B105 0.026(4) 0.019(5) 0.028(5) 0.005(4) 0.012(4) 0.006(4)
B111 0.020(4) 0.035(6) 0.022(5) -0.004(4) 0.004(4) -0.003(4)
B104 0.017(4) 0.024(5) 0.025(5) 0.005(4) 0.001(4) -0.001(4)
B110 0.019(4) 0.023(5) 0.025(5) -0.005(4) 0.002(4) -0.005(4)
B112 0.024(5) 0.017(5) 0.032(6) -0.002(4) 0.007(4) -0.001(4)
B108 0.025(5) 0.020(5) 0.025(6) -0.005(4) 0.003(4) 0.008(4)
P3 0.0253(10) 0.0237(11) 0.0229(12) -0.0041(9) 0.0081(9) 0.0013(9)
C340 0.035(5) 0.028(5) 0.050(6) -0.009(4) 0.020(4) 0.005(4)
C300 0.029(4) 0.025(4) 0.027(5) -0.005(4) 0.010(4) 0.002(4)
C301 0.047(5) 0.028(5) 0.057(7) 0.012(5) 0.010(5) -0.009(5)
C305 0.036(5) 0.045(6) 0.034(6) 0.004(4) 0.010(4) 0.004(4)
C304 0.033(5) 0.067(7) 0.053(7) 0.018(6) 0.003(5) 0.011(5)
C303 0.041(6) 0.058(7) 0.047(7) 0.012(5) -0.004(5) 0.015(5)
C302 0.073(7) 0.029(5) 0.053(7) 0.009(5) 0.017(6) 0.002(5)
C320 0.025(4) 0.015(4) 0.030(5) -0.003(3) 0.009(4) 0.003(3)
C325 0.025(4) 0.037(5) 0.030(5) -0.002(4) 0.008(4) -0.009(4)
C321 0.030(4) 0.033(5) 0.024(5) -0.007(4) 0.003(4) -0.009(4)
C323 0.036(5) 0.038(5) 0.036(6) -0.008(4) 0.022(4) -0.012(4)
C324 0.041(5) 0.035(5) 0.024(5) -0.010(4) 0.009(4) -0.011(4)
C322 0.024(4) 0.045(6) 0.045(6) 0.001(5) 0.007(4) -0.005(4)
C310 0.033(4) 0.021(4) 0.020(5) -0.007(3) 0.010(4) -0.002(3)
C315 0.051(5) 0.027(5) 0.038(6) -0.002(4) 0.027(5) 0.009(4)
C313 0.057(6) 0.026(5) 0.056(7) 0.009(4) 0.028(5) -0.001(4)
C314 0.065(6) 0.037(5) 0.049(6) 0.002(5) 0.035(5) 0.009(5)
C312 0.057(6) 0.026(5) 0.056(7) -0.004(4) 0.021(5) -0.009(4)
C311 0.048(5) 0.043(6) 0.014(5) 0.001(4) 0.017(4) 0.001(4)

loop_
_atom_type_symbol
_atom_type_description
_atom_type_scat_dispersion_real
_atom_type_scat_dispersion_imag
_atom_type_scat_source
C C 0.0033 0.0016 'International Tables Vol C Tables 4.2.6.8 and 6.1.1.4'
B B 0.0013 0.0007 'International Tables Vol C Tables 4.2.6.8 and 6.1.1.4'
N N 0.0061 0.0033 'International Tables Vol C Tables 4.2.6.8 and 6.1.1.4'
P P 0.1023 0.0942 'International Tables Vol C Tables 4.2.6.8 and 6.1.1.4'
Rh Rh -1.1178 0.9187 'International Tables Vol C Tables 4.2.6.8 and 6.1.1.4'
H H 0.0000 0.0000 'International Tables Vol C Tables 4.2.6.8 and 6.1.1.4'
Cl Cl 0.1484 0.1585 'International Tables Vol C Tables 4.2.6.8 and 6.1.1.4'

loop_
_geom_angle_atom_site_label_1
_geom_angle_atom_site_label_2
_geom_angle_atom_site_label_3
_geom_angle
_geom_angle_site_symmetry_1
_geom_angle_site_symmetry_3
_geom_angle_publ_flag
N Rh P2 92.11(16) . . ?
N Rh P1 171.27(17) . . ?
P2 Rh P1 96.53(8) . . ?
N Rh B102 69.3(2) . . ?
P2 Rh B102 161.31(19) . . ?
P1 Rh B102 102.10(19) . . ?
C110 P1 C120 99.4(3) . . ?
C110 P1 C100 103.5(3) . . ?
C120 P1 C100 102.9(3) . . ?
C110 P1 Rh 123.9(2) . . ?
C120 P1 Rh 112.4(2) . . ?
C100 P1 Rh 112.3(3) . . ?
C210 P2 C220 107.4(4) . . ?
C210 P2 C200 103.0(3) . . ?
C220 P2 C200 94.3(3) . . ?
C210 P2 Rh 113.2(2) . . ?
C220 P2 Rh 120.2(3) . . ?
C200 P2 Rh 116.0(2) . . ?
B101 N Rh 99.3(4) . . ?
B101 N H0A 111.9 . . ?
Rh N H0A 111.9 . . ?
B101 N H0B 111.9 . . ?
Rh N H0B 111.9 . . ?
H0A N H0B 109.6 . . ?
C121 C120 C125 118.0(7) . . ?
C121 C120 P1 122.9(5) . . ?
C125 C120 P1 119.0(6) . . ?
C124 C125 C120 120.0(8) . . ?
C124 C125 H125 120.0 . . ?
C120 C125 H125 120.0 . . ?
C123 C124 C125 120.2(8) . . ?
C123 C124 H124 119.9 . . ?
C125 C124 H124 119.9 . . ?
C122 C123 C124 120.6(8) . . ?
C122 C123 H123 119.7 . . ?
C124 C123 H123 119.7 . . ?
C123 C122 C121 120.3(8) . . ?
C123 C122 H122 119.8 . . ?
C121 C122 H122 119.8 . . ?
C122 C121 C120 120.8(7) . . ?
C122 C121 H121 119.6 . . ?
C120 C121 H121 119.6 . . ?
C100 C105 C104 121.0(8) . . ?
C100 C105 H10E 119.5 . . ?
C104 C105 H10E 119.5 . . ?
C105 C100 C101 118.8(7) . . ?
C105 C100 P1 117.7(6) . . ?
C101 C100 P1 123.4(6) . . ?
C102 C103 C104 121.2(8) . . ?
C102 C103 H10C 119.4 . . ?
C104 C103 H10C 119.4 . . ?
C103 C104 C105 119.3(8) . . ?
C103 C104 H10D 120.4 . . ?
C105 C104 H10D 120.4 . . ?
C100 C101 C102 120.0(8) . . ?
C100 C101 H10A 120.0 . . ?
C102 C101 H10A 120.0 . . ?
C103 C102 C101 119.8(8) . . ?
C103 C102 H10B 120.1 . . ?
C101 C102 H10B 120.1 . . ?
C114 C115 C110 122.7(7) . . ?
C114 C115 H115 118.6 . . ?
C110 C115 H115 118.6 . . ?
C112 C111 C110 121.3(7) . . ?
C112 C111 H11A 119.4 . . ?
C110 C111 H11A 119.4 . . ?
C111 C112 C113 120.3(8) . . ?
C111 C112 H11B 119.8 . . ?
C113 C112 H11B 119.8 . . ?
C115 C110 C111 116.4(7) . . ?
C115 C110 P1 119.3(6) . . ?
C111 C110 P1 124.2(6) . . ?
C114 C113 C112 120.3(8) . . ?
C114 C113 H113 119.9 . . ?
C112 C113 H113 119.9 . . ?
C115 C114 C113 119.1(8) . . ?
C115 C114 H114 120.5 . . ?
C113 C114 H114 120.5 . . ?
C211 C210 C215 117.9(7) . . ?
C211 C210 P2 125.0(6) . . ?
C215 C210 P2 117.0(6) . . ?
C210 C211 C212 120.0(7) . . ?
C210 C211 H211 120.0 . . ?
C212 C211 H211 120.0 . . ?
C213 C212 C211 121.3(8) . . ?
C213 C212 H212 119.4 . . ?
C211 C212 H212 119.4 . . ?
C212 C213 C214 119.0(8) . . ?
C212 C213 H213 120.5 . . ?
C214 C213 H213 120.5 . . ?
C215 C214 C213 120.4(8) . . ?
C215 C214 H214 119.8 . . ?
C213 C214 H214 119.8 . . ?
C214 C215 C210 121.2(8) . . ?
C214 C215 H215 119.4 . . ?
C210 C215 H215 119.4 . . ?
C221 C220 C225 120.0(7) . . ?
C221 C220 P2 118.2(6) . . ?
C225 C220 P2 121.1(6) . . ?
C224 C225 C220 119.0(9) . . ?
C224 C225 H225 120.5 . . ?
C220 C225 H225 120.5 . . ?
C223 C224 C225 121.1(9) . . ?
C223 C224 H224 119.4 . . ?
C225 C224 H224 119.4 . . ?
C222 C223 C224 119.5(8) . . ?
C222 C223 H223 120.2 . . ?
C224 C223 H223 120.2 . . ?
C223 C222 C221 121.6(9) . . ?
C223 C222 H222 119.2 . . ?
C221 C222 H222 119.2 . . ?
C220 C221 C222 118.7(8) . . ?
C220 C221 H221 120.7 . . ?
C222 C221 H221 120.7 . . ?
C205 C200 C201 117.5(7) . . ?
C205 C200 P2 126.3(6) . . ?
C201 C200 P2 116.1(5) . . ?
C200 C201 C202 120.7(7) . . ?
C200 C201 H201 119.7 . . ?
C202 C201 H201 119.7 . . ?
C203 C202 C201 119.9(7) . . ?
C203 C202 H202 120.1 . . ?
C201 C202 H202 120.1 . . ?
C203 C204 C205 119.9(8) . . ?
C203 C204 H204 120.1 . . ?
C205 C204 H204 120.1 . . ?
C204 C203 C202 120.3(8) . . ?
C204 C203 H203 119.8 . . ?
C202 C203 H203 119.8 . . ?
C200 C205 C204 121.7(8) . . ?
C200 C205 H205 119.1 . . ?
C204 C205 H205 119.1 . . ?
B101 B102 B108 110.0(6) . . ?
B101 B102 B107 109.8(6) . . ?
B108 B102 B107 61.7(5) . . ?
B101 B102 B103 60.7(5) . . ?
B108 B102 B103 60.7(5) . . ?
B107 B102 B103 110.5(6) . . ?
B101 B102 B106 60.6(4) . . ?
B108 B102 B106 110.0(6) . . ?
B107 B102 B106 60.3(5) . . ?
B103 B102 B106 109.6(6) . . ?
B101 B102 Rh 79.1(4) . . ?
B108 B102 Rh 142.6(5) . . ?
B107 B102 Rh 151.2(5) . . ?
B103 B102 Rh 97.8(4) . . ?
B106 B102 Rh 105.9(4) . . ?
B101 B102 H102 120.7 . . ?
B108 B102 H102 120.2 . . ?
B107 B102 H102 120.3 . . ?
B103 B102 H102 120.6 . . ?
B106 B102 H102 121.0 . . ?
B102 B107 B106 60.5(5) . . ?
B102 B107 B112 106.2(6) . . ?
B106 B107 B112 106.7(6) . . ?
B102 B107 B108 59.1(5) . . ?
B106 B107 B108 108.1(6) . . ?
B112 B107 B108 60.0(5) . . ?
B102 B107 B111 106.8(6) . . ?
B106 B107 B111 59.1(5) . . ?
B112 B107 B111 59.4(5) . . ?
B108 B107 B111 107.6(6) . . ?
B102 B107 H107 122.6 . . ?
B106 B107 H107 121.8 . . ?
B112 B107 H107 122.7 . . ?
B108 B107 H107 121.7 . . ?
B111 B107 H107 122.4 . . ?
B111 B106 B107 61.5(5) . . ?
B111 B106 B102 107.6(6) . . ?
B107 B106 B102 59.2(4) . . ?
B111 B106 B101 108.0(6) . . ?
B107 B106 B101 107.5(6) . . ?
B102 B106 B101 58.9(5) . . ?
B111 B106 B105 59.6(5) . . ?
B107 B106 B105 108.8(6) . . ?
B102 B106 B105 107.0(6) . . ?
B101 B106 B105 60.5(4) . . ?
B111 B106 H106 121.4 . . ?
B107 B106 H106 121.2 . . ?
B102 B106 H106 122.9 . . ?
B101 B106 H106 122.1 . . ?
B105 B106 H106 121.6 . . ?
N B101 B102 112.0(6) . . ?
N B101 B103 117.7(6) . . ?
B102 B101 B103 59.8(5) . . ?
N B101 B106 118.0(6) . . ?
B102 B101 B106 60.5(5) . . ?
B103 B101 B106 108.8(6) . . ?
N B101 B104 129.5(6) . . ?
B102 B101 B104 108.0(6) . . ?
B103 B101 B104 60.6(5) . . ?
B106 B101 B104 108.0(5) . . ?
N B101 B105 129.8(7) . . ?
B102 B101 B105 107.8(6) . . ?
B103 B101 B105 108.2(6) . . ?
B106 B101 B105 59.9(4) . . ?
B104 B101 B105 59.5(4) . . ?
B102 B103 B101 59.4(5) . . ?
B102 B103 B108 59.5(5) . . ?
B101 B103 B108 107.9(6) . . ?
B102 B103 B109 107.5(6) . . ?
B101 B103 B109 108.0(6) . . ?
B108 B103 B109 60.8(5) . . ?
B102 B103 B104 107.1(6) . . ?
B101 B103 B104 59.9(5) . . ?
B108 B103 B104 108.8(6) . . ?
B109 B103 B104 60.0(5) . . ?
B102 B103 H103 122.7 . . ?
B101 B103 H103 121.9 . . ?
B108 B103 H103 121.2 . . ?
B109 B103 H103 121.5 . . ?
B104 B103 H103 121.7 . . ?
B112 B109 B103 106.9(6) . . ?
B112 B109 B110 59.4(5) . . ?
B103 B109 B110 108.0(6) . . ?
B112 B109 B104 107.1(6) . . ?
B103 B109 B104 60.1(5) . . ?
B110 B109 B104 60.2(5) . . ?
B112 B109 B108 60.0(5) . . ?
B103 B109 B108 59.2(5) . . ?
B110 B109 B108 107.9(6) . . ?
B104 B109 B108 107.5(6) . . ?
B112 B109 H109 122.5 . . ?
B103 B109 H109 122.2 . . ?
B110 B109 H109 121.6 . . ?
B104 B109 H109 121.9 . . ?
B108 B109 H109 122.0 . . ?
B111 B105 B104 108.7(6) . . ?
B111 B105 B110 60.0(5) . . ?
B104 B105 B110 60.7(5) . . ?
B111 B105 B106 59.7(5) . . ?
B104 B105 B106 108.1(6) . . ?
B110 B105 B106 107.8(6) . . ?
B111 B105 B101 107.5(6) . . ?
B104 B105 B101 59.9(4) . . ?
B110 B105 B101 107.9(6) . . ?
B106 B105 B101 59.7(5) . . ?
B111 B105 H105 121.7 . . ?
B104 B105 H105 121.2 . . ?
B110 B105 H105 121.6 . . ?
B106 B105 H105 122.0 . . ?
B101 B105 H105 122.2 . . ?
B105 B111 B106 60.7(5) . . ?
B105 B111 B110 60.4(5) . . ?
B106 B111 B110 108.8(6) . . ?
B105 B111 B112 107.7(6) . . ?
B106 B111 B112 107.2(6) . . ?
B110 B111 B112 59.7(5) . . ?
B105 B111 B107 108.1(6) . . ?
B106 B111 B107 59.5(5) . . ?
B110 B111 B107 108.1(6) . . ?
B112 B111 B107 59.7(5) . . ?
B105 B111 H111 121.4 . . ?
B106 B111 H111 121.6 . . ?
B110 B111 H111 121.3 . . ?
B112 B111 H111 122.4 . . ?
B107 B111 H111 122.0 . . ?
B105 B104 B101 60.6(5) . . ?
B105 B104 B109 108.0(6) . . ?
B101 B104 B109 107.4(6) . . ?
B105 B104 B103 108.1(6) . . ?
B101 B104 B103 59.4(5) . . ?
B109 B104 B103 59.8(5) . . ?
B105 B104 B110 59.8(5) . . ?
B101 B104 B110 107.7(6) . . ?
B109 B104 B110 59.9(5) . . ?
B103 B104 B110 107.5(6) . . ?
B105 B104 H104 121.4 . . ?
B101 B104 H104 121.9 . . ?
B109 B104 H104 122.0 . . ?
B103 B104 H104 122.0 . . ?
B110 B104 H104 122.0 . . ?
B112 B110 B111 60.5(5) . . ?
B112 B110 B105 107.6(6) . . ?
B111 B110 B105 59.6(5) . . ?
B112 B110 B109 60.1(5) . . ?
B111 B110 B109 108.7(6) . . ?
B105 B110 B109 107.9(6) . . ?
B112 B110 B104 107.5(6) . . ?
B111 B110 B104 107.4(6) . . ?
B105 B110 B104 59.6(5) . . ?
B109 B110 B104 60.0(5) . . ?
B112 B110 H110 121.8 . . ?
B111 B110 H110 121.5 . . ?
B105 B110 H110 122.2 . . ?
B109 B110 H110 121.4 . . ?
B104 B110 H110 122.3 . . ?
B110 B112 B109 60.5(5) . . ?
B110 B112 B111 59.8(5) . . ?
B109 B112 B111 108.5(6) . . ?
B110 B112 B107 109.1(6) . . ?
B109 B112 B107 109.0(6) . . ?
B111 B112 B107 60.8(5) . . ?
B110 B112 B108 109.2(6) . . ?
B109 B112 B108 60.6(5) . . ?
B111 B112 B108 109.0(6) . . ?
B107 B112 B108 60.2(5) . . ?
B110 B112 H112 121.2 . . ?
B109 B112 H112 121.2 . . ?
B111 B112 H112 121.4 . . ?
B107 B112 H112 121.0 . . ?
B108 B112 H112 121.0 . . ?
B102 B108 B103 59.8(5) . . ?
B102 B108 B112 106.1(6) . . ?
B103 B108 B112 107.1(6) . . ?
B102 B108 B107 59.2(5) . . ?
B103 B108 B107 107.7(6) . . ?
B112 B108 B107 59.8(5) . . ?
B102 B108 B109 107.1(6) . . ?
B103 B108 B109 60.0(5) . . ?
B112 B108 B109 59.4(5) . . ?
B107 B108 B109 107.7(6) . . ?
B102 B108 H108 122.8 . . ?
B103 B108 H108 121.8 . . ?
B112 B108 H108 122.7 . . ?
B107 B108 H108 121.8 . . ?
B109 B108 H108 122.0 . . ?
C340 P3 C320 109.4(4) . . ?
C340 P3 C300 110.1(4) . . ?
C320 P3 C300 105.7(3) . . ?
C340 P3 C310 108.6(4) . . ?
C320 P3 C310 114.0(3) . . ?
C300 P3 C310 109.0(3) . . ?
P3 C340 H34A 109.5 . . ?
P3 C340 H34B 109.5 . . ?
H34A C340 H34B 109.5 . . ?
P3 C340 H34C 109.5 . . ?
H34A C340 H34C 109.5 . . ?
H34B C340 H34C 109.5 . . ?
C301 C300 C305 119.8(8) . . ?
C301 C300 P3 119.2(6) . . ?
C305 C300 P3 121.0(6) . . ?
C300 C301 C302 119.7(8) . . ?
C300 C301 H301 120.2 . . ?
C302 C301 H301 120.2 . . ?
C304 C305 C300 119.3(8) . . ?
C304 C305 H305 120.3 . . ?
C300 C305 H305 120.3 . . ?
C303 C304 C305 121.0(8) . . ?
C303 C304 H304 119.5 . . ?
C305 C304 H304 119.5 . . ?
C302 C303 C304 119.5(9) . . ?
C302 C303 H303 120.3 . . ?
C304 C303 H303 120.3 . . ?
C303 C302 C301 120.7(9) . . ?
C303 C302 H302 119.6 . . ?
C301 C302 H302 119.6 . . ?
C325 C320 C321 120.8(7) . . ?
C325 C320 P3 118.8(6) . . ?
C321 C320 P3 120.1(6) . . ?
C324 C325 C320 119.5(7) . . ?
C324 C325 H325 120.2 . . ?
C320 C325 H325 120.2 . . ?
C320 C321 C322 118.1(7) . . ?
C320 C321 H321 121.0 . . ?
C322 C321 H321 121.0 . . ?
C322 C323 C324 120.1(7) . . ?
C322 C323 H323 119.9 . . ?
C324 C323 H323 119.9 . . ?
C325 C324 C323 120.6(8) . . ?
C325 C324 H324 119.7 . . ?
C323 C324 H324 119.7 . . ?
C323 C322 C321 120.9(8) . . ?
C323 C322 H322 119.6 . . ?
C321 C322 H322 119.6 . . ?
C311 C310 C315 119.8(7) . . ?
C311 C310 P3 121.3(5) . . ?
C315 C310 P3 118.9(6) . . ?
C310 C315 C314 119.6(8) . . ?
C310 C315 H315 120.2 . . ?
C314 C315 H315 120.2 . . ?
C312 C313 C314 119.6(8) . . ?
C312 C313 H313 120.2 . . ?
C314 C313 H313 120.2 . . ?
C313 C314 C315 120.7(8) . . ?
C313 C314 H314 119.7 . . ?
C315 C314 H314 119.7 . . ?
C313 C312 C311 120.3(8) . . ?
C313 C312 H312 119.8 . . ?
C311 C312 H312 119.8 . . ?
C310 C311 C312 120.1(7) . . ?
C310 C311 H311 120.0 . . ?
C312 C311 H311 120.0 . . ?
Cl1B C10 Cl2B 101.2(8) . . ?

loop_
_geom_bond_atom_site_label_1
_geom_bond_atom_site_label_2
_geom_bond_distance
_geom_bond_site_symmetry_2
_geom_bond_publ_flag
Rh N 2.146(6) . ?
Rh P2 2.197(2) . ?
Rh P1 2.252(2) . ?
Rh B102 2.592(8) . ?
P1 C110 1.836(8) . ?
P1 C120 1.842(7) . ?
P1 C100 1.849(7) . ?
P2 C210 1.822(8) . ?
P2 C220 1.830(7) . ?
P2 C200 1.837(7) . ?
N B101 1.537(10) . ?
N H0A 0.9000 . ?
N H0B 0.9000 . ?
C120 C121 1.388(10) . ?
C120 C125 1.392(9) . ?
C125 C124 1.380(10) . ?
C125 H125 0.9300 . ?
C124 C123 1.367(11) . ?
C124 H124 0.9300 . ?
C123 C122 1.346(11) . ?
C123 H123 0.9300 . ?
C122 C121 1.374(10) . ?
C122 H122 0.9300 . ?
C121 H121 0.9300 . ?
C105 C100 1.382(10) . ?
C105 C104 1.388(11) . ?
C105 H10E 0.9300 . ?
C100 C101 1.394(10) . ?
C103 C102 1.365(12) . ?
C103 C104 1.370(12) . ?
C103 H10C 0.9300 . ?
C104 H10D 0.9300 . ?
C101 C102 1.396(11) . ?
C101 H10A 0.9300 . ?
C102 H10B 0.9300 . ?
C115 C114 1.376(11) . ?
C115 C110 1.399(10) . ?
C115 H115 0.9300 . ?
C111 C112 1.374(11) . ?
C111 C110 1.406(10) . ?
C111 H11A 0.9300 . ?
C112 C113 1.381(11) . ?
C112 H11B 0.9300 . ?
C113 C114 1.377(11) . ?
C113 H113 0.9300 . ?
C114 H114 0.9300 . ?
C210 C211 1.390(10) . ?
C210 C215 1.396(10) . ?
C211 C212 1.397(11) . ?
C211 H211 0.9300 . ?
C212 C213 1.363(11) . ?
C212 H212 0.9300 . ?
C213 C214 1.386(12) . ?
C213 H213 0.9300 . ?
C214 C215 1.376(11) . ?
C214 H214 0.9300 . ?
C215 H215 0.9300 . ?
C220 C221 1.392(11) . ?
C220 C225 1.407(11) . ?
C225 C224 1.397(12) . ?
C225 H225 0.9300 . ?
C224 C223 1.371(14) . ?
C224 H224 0.9300 . ?
C223 C222 1.369(13) . ?
C223 H223 0.9300 . ?
C222 C221 1.402(10) . ?
C222 H222 0.9300 . ?
C221 H221 0.9300 . ?
C200 C205 1.380(10) . ?
C200 C201 1.389(9) . ?
C201 C202 1.390(10) . ?
C201 H201 0.9300 . ?
C202 C203 1.376(11) . ?
C202 H202 0.9300 . ?
C204 C203 1.350(11) . ?
C204 C205 1.387(11) . ?
C204 H204 0.9300 . ?
C203 H203 0.9300 . ?
C205 H205 0.9300 . ?
B102 B101 1.740(12) . ?
B102 B108 1.743(12) . ?
B102 B107 1.745(12) . ?
B102 B103 1.748(12) . ?
B102 B106 1.769(11) . ?
B102 H102 1.1000 . ?
B107 B106 1.765(13) . ?
B107 B112 1.781(13) . ?
B107 B108 1.789(12) . ?
B107 B111 1.801(12) . ?
B107 H107 1.1000 . ?
B106 B111 1.759(12) . ?
B106 B101 1.772(11) . ?
B106 B105 1.775(12) . ?
B106 H106 1.1000 . ?
B101 B103 1.764(12) . ?
B101 B104 1.773(12) . ?
B101 B105 1.787(11) . ?
B103 B108 1.764(12) . ?
B103 B109 1.779(12) . ?
B103 B104 1.785(12) . ?
B103 H103 1.1000 . ?
B109 B112 1.774(12) . ?
B109 B110 1.782(11) . ?
B109 B104 1.783(12) . ?
B109 B108 1.794(13) . ?
B109 H109 1.1000 . ?
B105 B111 1.756(12) . ?
B105 B104 1.767(11) . ?
B105 B110 1.771(12) . ?
B105 H105 1.1000 . ?
B111 B110 1.764(12) . ?
B111 B112 1.776(12) . ?
B111 H111 1.1000 . ?
B104 B110 1.787(11) . ?
B104 H104 1.1000 . ?
B110 B112 1.762(12) . ?
B110 H110 1.1000 . ?
B112 B108 1.784(12) . ?
B112 H112 1.1000 . ?
B108 H108 1.1000 . ?
P3 C340 1.782(8) . ?
P3 C320 1.791(7) . ?
P3 C300 1.800(8) . ?
P3 C310 1.810(7) . ?
C340 H34A 0.9600 . ?
C340 H34B 0.9600 . ?
C340 H34C 0.9600 . ?
C300 C301 1.372(10) . ?
C300 C305 1.385(10) . ?
C301 C302 1.394(12) . ?
C301 H301 0.9300 . ?
C305 C304 1.379(11) . ?
C305 H305 0.9300 . ?
C304 C303 1.372(12) . ?
C304 H304 0.9300 . ?
C303 C302 1.355(12) . ?
C303 H303 0.9300 . ?
C302 H302 0.9300 . ?
C320 C325 1.387(10) . ?
C320 C321 1.393(10) . ?
C325 C324 1.372(10) . ?
C325 H325 0.9300 . ?
C321 C322 1.409(10) . ?
C321 H321 0.9300 . ?
C323 C322 1.358(11) . ?
C323 C324 1.386(11) . ?
C323 H323 0.9300 . ?
C324 H324 0.9300 . ?
C322 H322 0.9300 . ?
C310 C311 1.378(10) . ?
C310 C315 1.381(10) . ?
C315 C314 1.384(11) . ?
C315 H315 0.9300 . ?
C313 C312 1.372(12) . ?
C313 C314 1.373(12) . ?
C313 H313 0.9300 . ?
C314 H314 0.9300 . ?
C312 C311 1.382(10) . ?
C312 H312 0.9300 . ?
C311 H311 0.9300 . ?
Cl1A C10 1.636(15) . ?
Cl2B C10 1.743(13) . ?
Cl2A C10 1.601(15) . ?
Cl1B C10 1.731(13) . ?
Cl3A Cl3B 1.066(14) . ?
Cl3A C3 1.420(14) . ?
Cl3A C3 2.21(2) 3_656 ?
Cl3B C3 1.47(2) 3_656 ?
Cl3B C3 1.826(16) . ?
C3 Cl3B 1.47(2) 3_656 ?
C3 C3 2.01(4) 3_656 ?
C3 Cl3A 2.21(2) 3_656 ?
